data_1575670
loop_
_publ_author_name
'Heller, Jan'
'Buch, Christoph D.'
'Virovets, Alexander V.'
'Peresypkina, Eugenia'
'Lerner, Hans-Wolfram'
'Fantuzzi, Felipe'
'Wagner, Matthias'

_publ_section_title
;
 Synthesis of perhalogenated silylboranes (X = Cl, I) and their
 application in regiodivergent alkene silaboration.
;
_journal_issue 43
_journal_name_full 'Chemical science'
_journal_page_first 20329
_journal_page_last 20343
_journal_paper_doi 10.1039/d5sc06234a
_journal_volume 16
_journal_year 2025
_chemical_formula_moiety 'C18 H15 B I3 P'
_chemical_formula_sum 'C18 H15 B I3 P'
_chemical_formula_weight 653.78
_chemical_properties_physical Air-sensitive,Moisture-sensitive
_space_group_crystal_system trigonal
_space_group_IT_number 148
_space_group_name_Hall '-R 3'
_space_group_name_H-M_alt 'R -3 :H'
_atom_sites_solution_hydrogens geom
_atom_sites_solution_primary dual
_audit_creation_method SHELXL-2019/3
_audit_update_record
;
2025-07-08 deposited with the CCDC.	2025-09-10 downloaded from the CCDC.
;
_cell_angle_alpha 90
_cell_angle_beta 90
_cell_angle_gamma 120
_cell_formula_units_Z 6
_cell_length_a 14.68163(19)
_cell_length_b 14.68163(19)
_cell_length_c 15.7976(3)
_cell_measurement_reflns_used 9625
_cell_measurement_temperature 173(2)
_cell_measurement_theta_max 30.4110
_cell_measurement_theta_min 3.0810
_cell_volume 2948.97(8)
_computing_cell_refinement 'CrysAlisPro 1.171.42.43a (Rigaku OD, 2022)'
_computing_data_collection 'X-Area (Stoe & Cie, 2001)'
_computing_data_reduction 'CrysAlisPro 1.171.42.43a (Rigaku OD, 2022)'
_computing_publication_material 'IUCr PublCIF online service'
_computing_structure_refinement 'SHELXL-2019/2 (Sheldrick, 2019)'
_computing_structure_solution 'SHELXT (G. M. Sheldrick, 2015)'
_diffrn_ambient_temperature 173(2)
_diffrn_detector 'image plate'
_diffrn_detector_area_resol_mean 6.67
_diffrn_detector_type 'STOE image plate (34 cm diameter)'
_diffrn_measured_fraction_theta_full 0.998
_diffrn_measured_fraction_theta_max 0.998
_diffrn_measurement_device '2-circle goniometer'
_diffrn_measurement_device_type 'STOE IPDS II two-circle-diffractometer'
_diffrn_measurement_method \w
_diffrn_radiation_monochromator mirror
_diffrn_radiation_type MoK\a
_diffrn_radiation_wavelength 0.71073
_diffrn_reflns_av_R_equivalents 0.0426
_diffrn_reflns_av_unetI/netI 0.0176
_diffrn_reflns_Laue_measured_fraction_full 0.998
_diffrn_reflns_Laue_measured_fraction_max 0.998
_diffrn_reflns_limit_h_max 20
_diffrn_reflns_limit_h_min -20
_diffrn_reflns_limit_k_max 20
_diffrn_reflns_limit_k_min -20
_diffrn_reflns_limit_l_max 22
_diffrn_reflns_limit_l_min -22
_diffrn_reflns_number 17002
_diffrn_reflns_point_group_measured_fraction_full 0.998
_diffrn_reflns_point_group_measured_fraction_max 0.998
_diffrn_reflns_theta_full 25.242
_diffrn_reflns_theta_max 30.527
_diffrn_reflns_theta_min 2.775
_diffrn_source 'Genix 3D I\mS microfocus X-ray source'
_exptl_absorpt_coefficient_mu 4.847
_exptl_absorpt_correction_T_max 1.00000
_exptl_absorpt_correction_T_min 0.39308
_exptl_absorpt_correction_type multi-scan
_exptl_absorpt_process_details
;
CrysAlisPro 1.171.42.43a (Rigaku Oxford Diffraction, 2022)
Empirical absorption correction using spherical harmonics,
implemented in SCALE3 ABSPACK scaling algorithm.
;
_exptl_crystal_colour colourless
_exptl_crystal_density_diffrn 2.209
_exptl_crystal_description plate
_exptl_crystal_F_000 1812
_exptl_crystal_size_max 0.150
_exptl_crystal_size_mid 0.120
_exptl_crystal_size_min 0.050
_refine_diff_density_max 0.684
_refine_diff_density_min -0.481
_refine_diff_density_rms 0.089
_refine_ls_extinction_method none
_refine_ls_goodness_of_fit_ref 1.093
_refine_ls_hydrogen_treatment constr
_refine_ls_matrix_type full
_refine_ls_number_parameters 70
_refine_ls_number_reflns 2003
_refine_ls_number_restraints 0
_refine_ls_restrained_S_all 1.093
_refine_ls_R_factor_all 0.0184
_refine_ls_R_factor_gt 0.0172
_refine_ls_shift/su_max 0.002
_refine_ls_shift/su_mean 0.000
_refine_ls_structure_factor_coef Fsqd
_refine_ls_weighting_details 'w=1/[\s^2^(Fo^2^)+(0.0204P)^2^+3.1595P] where P=(Fo^2^+2Fc^2^)/3'
_refine_ls_weighting_scheme calc
_refine_ls_wR_factor_gt 0.0434
_refine_ls_wR_factor_ref 0.0439
_reflns_Friedel_coverage 0.000
_reflns_number_gt 1905
_reflns_number_total 2003
_reflns_threshold_expression 'I > 2\s(I)'
_cod_data_source_file d5sc06234a3.cif
_cod_data_source_block BI3_PPh3_wa3628_jh299
_cod_depositor_comments 'Adding full bibliography for 1575660--1575680.cif.'
_cod_original_cell_volume 2948.97(10)
_cod_database_code 1575670
_shelx_shelxl_version_number 2019/3
_shelx_space_group_comment
;
The symmetry employed for this shelxl refinement is uniquely defined
by the following loop, which should always be used as a source of
symmetry information in preference to the above space-group names.
They are only intended as comments.
;
_shelx_estimated_absorpt_t_min 0.530
_shelx_estimated_absorpt_t_max 0.794

loop_
_space_group_symop_operation_xyz
'x, y, z'
'-y, x-y, z'
'-x+y, -x, z'
'x+2/3, y+1/3, z+1/3'
'-y+2/3, x-y+1/3, z+1/3'
'-x+y+2/3, -x+1/3, z+1/3'
'x+1/3, y+2/3, z+2/3'
'-y+1/3, x-y+2/3, z+2/3'
'-x+y+1/3, -x+2/3, z+2/3'
'-x, -y, -z'
'y, -x+y, -z'
'x-y, x, -z'
'-x+2/3, -y+1/3, -z+1/3'
'y+2/3, -x+y+1/3, -z+1/3'
'x-y+2/3, x+1/3, -z+1/3'
'-x+1/3, -y+2/3, -z+2/3'
'y+1/3, -x+y+2/3, -z+2/3'
'x-y+1/3, x+2/3, -z+2/3'

loop_
_atom_site_label
_atom_site_type_symbol
_atom_site_fract_x
_atom_site_fract_y
_atom_site_fract_z
_atom_site_U_iso_or_equiv
_atom_site_adp_type
_atom_site_occupancy
_atom_site_site_symmetry_order
_atom_site_calc_flag
_atom_site_refinement_flags_posn
_atom_site_refinement_flags_adp
_atom_site_refinement_flags_occupancy
_atom_site_disorder_assembly
_atom_site_disorder_group
B1 B 0.666667 0.333333 0.5021(2) 0.0216(5) Uani 1 3 d S T P . .
I1 I 0.63188(2) 0.45763(2) 0.45820(2) 0.02752(5) Uani 1 1 d . . . . .
P1 P 0.666667 0.333333 0.62727(4) 0.01704(12) Uani 1 3 d S T P . .
C1 C 0.56522(12) 0.35553(12) 0.67078(10) 0.0201(3) Uani 1 1 d . . . . .
C2 C 0.46255(14) 0.30110(15) 0.63887(13) 0.0305(4) Uani 1 1 d . . . . .
H2 H 0.445297 0.251589 0.594379 0.037 Uiso 1 1 calc R U . . .
C3 C 0.38623(15) 0.31975(17) 0.67244(15) 0.0373(4) Uani 1 1 d . . . . .
H3 H 0.316543 0.282621 0.650852 0.045 Uiso 1 1 calc R U . . .
C4 C 0.41046(16) 0.39204(16) 0.73723(15) 0.0365(4) Uani 1 1 d . . . . .
H4 H 0.357753 0.404758 0.759549 0.044 Uiso 1 1 calc R U . . .
C5 C 0.51119(16) 0.44530(16) 0.76909(13) 0.0333(4) Uani 1 1 d . . . . .
H5 H 0.527757 0.494543 0.813691 0.040 Uiso 1 1 calc R U . . .
C6 C 0.58894(14) 0.42744(13) 0.73635(11) 0.0248(3) Uani 1 1 d . . . . .
H6 H 0.658231 0.464327 0.758740 0.030 Uiso 1 1 calc R U . . .

loop_
_atom_site_aniso_label
_atom_site_aniso_U_11
_atom_site_aniso_U_22
_atom_site_aniso_U_33
_atom_site_aniso_U_23
_atom_site_aniso_U_13
_atom_site_aniso_U_12
B1 0.0197(8) 0.0197(8) 0.0253(14) 0.000 0.000 0.0098(4)
I1 0.02811(7) 0.02480(7) 0.03078(7) 0.00525(4) -0.00294(4) 0.01409(5)
P1 0.01537(17) 0.01537(17) 0.0204(3) 0.000 0.000 0.00769(8)
C1 0.0196(7) 0.0197(6) 0.0230(7) 0.0016(5) 0.0028(5) 0.0114(6)
C2 0.0207(7) 0.0323(9) 0.0373(9) -0.0063(7) -0.0026(6) 0.0125(7)
C3 0.0210(8) 0.0421(11) 0.0517(12) 0.0003(9) 0.0014(8) 0.0180(8)
C4 0.0336(9) 0.0388(10) 0.0490(12) 0.0056(8) 0.0115(8) 0.0271(9)
C5 0.0395(10) 0.0312(9) 0.0370(10) -0.0017(7) 0.0073(8) 0.0236(8)
C6 0.0271(8) 0.0227(7) 0.0280(8) -0.0008(6) 0.0013(6) 0.0149(6)

loop_
_atom_type_symbol
_atom_type_description
_atom_type_scat_dispersion_real
_atom_type_scat_dispersion_imag
_atom_type_scat_source
C C 0.0033 0.0016 'International Tables Vol C Tables 4.2.6.8 and 6.1.1.4'
H H 0.0000 0.0000 'International Tables Vol C Tables 4.2.6.8 and 6.1.1.4'
B B 0.0013 0.0007 'International Tables Vol C Tables 4.2.6.8 and 6.1.1.4'
P P 0.1023 0.0942 'International Tables Vol C Tables 4.2.6.8 and 6.1.1.4'
I I -0.4742 1.8119 'International Tables Vol C Tables 4.2.6.8 and 6.1.1.4'

loop_
_geom_angle_atom_site_label_1
_geom_angle_atom_site_label_2
_geom_angle_atom_site_label_3
_geom_angle
_geom_angle_site_symmetry_1
_geom_angle_site_symmetry_3
_geom_angle_publ_flag
P1 B1 I1 108.04(8) . 3_665 ?
P1 B1 I1 108.04(8) . 2_655 ?
I1 B1 I1 110.86(7) 3_665 2_655 ?
P1 B1 I1 108.04(8) . . ?
I1 B1 I1 110.86(7) 3_665 . ?
I1 B1 I1 110.86(7) 2_655 . ?
C1 P1 C1 106.51(6) 2_655 3_665 ?
C1 P1 C1 106.51(6) 2_655 . ?
C1 P1 C1 106.51(6) 3_665 . ?
C1 P1 B1 112.30(5) 2_655 . ?
C1 P1 B1 112.30(5) 3_665 . ?
C1 P1 B1 112.29(5) . . ?
C6 C1 C2 119.33(15) . . ?
C6 C1 P1 120.13(12) . . ?
C2 C1 P1 120.54(13) . . ?
C3 C2 C1 119.73(18) . . ?
C3 C2 H2 120.1 . . ?
C1 C2 H2 120.1 . . ?
C2 C3 C4 120.70(18) . . ?
C2 C3 H3 119.6 . . ?
C4 C3 H3 119.6 . . ?
C5 C4 C3 119.75(17) . . ?
C5 C4 H4 120.1 . . ?
C3 C4 H4 120.1 . . ?
C4 C5 C6 120.41(18) . . ?
C4 C5 H5 119.8 . . ?
C6 C5 H5 119.8 . . ?
C5 C6 C1 120.08(17) . . ?
C5 C6 H6 120.0 . . ?
C1 C6 H6 120.0 . . ?

loop_
_geom_bond_atom_site_label_1
_geom_bond_atom_site_label_2
_geom_bond_distance
_geom_bond_site_symmetry_2
_geom_bond_publ_flag
B1 P1 1.978(3) . ?
B1 I1 2.2367(10) 3_665 ?
B1 I1 2.2367(10) 2_655 ?
B1 I1 2.2367(10) . ?
P1 C1 1.8117(15) 2_655 ?
P1 C1 1.8117(15) 3_665 ?
P1 C1 1.8117(15) . ?
C1 C6 1.393(2) . ?
C1 C2 1.400(2) . ?
C2 C3 1.385(2) . ?
C2 H2 0.9500 . ?
C3 C4 1.387(3) . ?
C3 H3 0.9500 . ?
C4 C5 1.377(3) . ?
C4 H4 0.9500 . ?
C5 C6 1.392(2) . ?
C5 H5 0.9500 . ?
C6 H6 0.9500 . ?

loop_
_geom_torsion_atom_site_label_1
_geom_torsion_atom_site_label_2
_geom_torsion_atom_site_label_3
_geom_torsion_atom_site_label_4
_geom_torsion
_geom_torsion_site_symmetry_1
_geom_torsion_site_symmetry_2
_geom_torsion_site_symmetry_3
_geom_torsion_site_symmetry_4
_geom_torsion_publ_flag
C1 P1 C1 C6 102.98(10) 2_655 . . . ?
C1 P1 C1 C6 -10.41(16) 3_665 . . . ?
B1 P1 C1 C6 -133.72(12) . . . . ?
C1 P1 C1 C2 -77.23(19) 2_655 . . . ?
C1 P1 C1 C2 169.39(13) 3_665 . . . ?
B1 P1 C1 C2 46.08(15) . . . . ?
C6 C1 C2 C3 0.3(3) . . . . ?
P1 C1 C2 C3 -179.46(15) . . . . ?
C1 C2 C3 C4 0.2(3) . . . . ?
C2 C3 C4 C5 -0.5(3) . . . . ?
C3 C4 C5 C6 0.4(3) . . . . ?
C4 C5 C6 C1 0.2(3) . . . . ?
C2 C1 C6 C5 -0.5(3) . . . . ?
P1 C1 C6 C5 179.28(14) . . . . ?
